data_1536726
loop_
_publ_author_name
'Emmerling, F.'
'Roehr, C.'

_publ_section_title
;
 Die Undecaarsenide A3 As11 (A = Rb, Cs) - Synthesen und
 Kristallstrukturen
;
_journal_name_full 'Zeitschrift fuer Anorganische und Allgemeine Chemie'
_journal_page_first 467
_journal_page_last 472
_journal_volume 629
_journal_year 2003
_chemical_formula_sum 'As11 Rb3'
_chemical_name_systematic 'Rb3 As11'
_space_group_IT_number 60
_symmetry_space_group_name_Hall '-P 2n 2ab'
_symmetry_space_group_name_H-M 'P b c n'
_cell_angle_alpha 90
_cell_angle_beta 90
_cell_angle_gamma 90
_cell_formula_units_Z 4
_cell_length_a 11.082
_cell_length_b 15.335
_cell_length_c 10.601
_cell_volume 1801.560
_citation_journal_id_ASTM ZAACAB
_cod_data_source_file Emmerling_ZAACAB_2003_885.cif
_cod_data_source_block As11Rb3
_cod_original_cell_volume 1801.56
_cod_database_code 1536726

loop_
_symmetry_equiv_pos_as_xyz
x,y,z
-x+1/2,-y+1/2,z+1/2
x+1/2,-y+1/2,-z
-x,y,-z+1/2
-x,-y,-z
x-1/2,y-1/2,-z-1/2
-x-1/2,y-1/2,z
x,-y,z-1/2

loop_
_atom_site_label
_atom_site_type_symbol
_atom_site_fract_x
_atom_site_fract_y
_atom_site_fract_z
_atom_site_occupancy
_atom_site_U_iso_or_equiv
As1 As 0.1857 0.24199 0.22163 1 0.0
As6 As 0 0.03287 0.25 1 0.0
As5 As 0.46091 0.15013 0.01259 1 0.0
As2 As 0.11667 0.21444 0.43811 1 0.0
Rb1 Rb+1 0 0.80788 0.25 1 0.0
Rb2 Rb+1 0.28092 0.01943 0.4006 1 0.0
As3 As 0.07959 0.37831 0.17061 1 0.0
As4 As 0.07136 0.13526 0.0971 1 0.0
